data_2212955
loop_
_publ_author_name
'Percival, Darryl'
'Storey, John M. D.'
'Harrison, William T. A.'

_publ_section_title
;
 <i>N</i>-(2-Bromophenyl)pyridine-3-carboxamide
;
_journal_coeditor_code LH2326
_journal_issue 4
_journal_name_full 'Acta Crystallographica Section E'
_journal_page_first o1851
_journal_page_last o1852
_journal_paper_doi 10.1107/S1600536807010513
_journal_volume 63
_journal_year 2007
_chemical_formula_iupac 'C12 H9 Br N2 O'
_chemical_formula_moiety 'C12 H9 Br N2 O'
_chemical_formula_sum 'C12 H9 Br N2 O'
_chemical_formula_weight 277.12
_chemical_name_systematic
;
N-(2-Bromophenyl)pyridine-3-carboxamide
;
_space_group_IT_number 61
_symmetry_cell_setting orthorhombic
_symmetry_space_group_name_Hall '-P 2ac 2ab'
_symmetry_space_group_name_H-M 'P b c a'
_atom_sites_solution_hydrogens geom
_atom_sites_solution_primary direct
_atom_sites_solution_secondary difmap
_audit_creation_method SHELXL97
_cell_angle_alpha 90.00
_cell_angle_beta 90.00
_cell_angle_gamma 90.00
_cell_formula_units_Z 8
_cell_length_a 8.1505(3)
_cell_length_b 9.3471(4)
_cell_length_c 29.5889(13)
_cell_measurement_reflns_used 5379
_cell_measurement_temperature 293(2)
_cell_measurement_theta_max 27.29
_cell_measurement_theta_min 2.75
_cell_volume 2254.19(16)
_computing_cell_refinement 'SAINT (Bruker, 1999)'
_computing_data_collection 'SMART (Bruker, 1999)'
_computing_data_reduction SAINT
_computing_molecular_graphics 'ORTEP-3 (Farrugia, 1997)'
_computing_publication_material SHELXL97
_computing_structure_refinement 'SHELXL97 (Sheldrick, 1997)'
_computing_structure_solution 'SHELXS97 (Sheldrick, 1997)'
_diffrn_ambient_temperature 293(2)
_diffrn_measured_fraction_theta_full 0.999
_diffrn_measured_fraction_theta_max 0.999
_diffrn_measurement_device_type 'Bruker SMART1000 CCD area-detector'
_diffrn_measurement_method \w
_diffrn_radiation_monochromator graphite
_diffrn_radiation_source 'fine-focus sealed tube'
_diffrn_radiation_type MoK\a
_diffrn_radiation_wavelength 0.71073
_diffrn_reflns_av_R_equivalents 0.0360
_diffrn_reflns_av_sigmaI/netI 0.0282
_diffrn_reflns_limit_h_max 11
_diffrn_reflns_limit_h_min -11
_diffrn_reflns_limit_k_max 11
_diffrn_reflns_limit_k_min -13
_diffrn_reflns_limit_l_max 41
_diffrn_reflns_limit_l_min -41
_diffrn_reflns_number 21476
_diffrn_reflns_theta_full 30.01
_diffrn_reflns_theta_max 30.01
_diffrn_reflns_theta_min 2.75
_diffrn_standards_decay_% 0
_exptl_absorpt_coefficient_mu 3.625
_exptl_absorpt_correction_T_max 0.503
_exptl_absorpt_correction_T_min 0.311
_exptl_absorpt_correction_type multi-scan
_exptl_absorpt_process_details '(SADABS; Bruker, 1999)'
_exptl_crystal_colour colourless
_exptl_crystal_density_diffrn 1.633
_exptl_crystal_density_method 'not measured'
_exptl_crystal_description chunk
_exptl_crystal_F_000 1104
_exptl_crystal_size_max 0.42
_exptl_crystal_size_mid 0.29
_exptl_crystal_size_min 0.22
_refine_diff_density_max 0.579
_refine_diff_density_min -0.589
_refine_ls_extinction_method none
_refine_ls_goodness_of_fit_ref 0.941
_refine_ls_hydrogen_treatment constr
_refine_ls_matrix_type full
_refine_ls_number_parameters 145
_refine_ls_number_reflns 3296
_refine_ls_number_restraints 0
_refine_ls_restrained_S_all 0.941
_refine_ls_R_factor_all 0.0706
_refine_ls_R_factor_gt 0.0367
_refine_ls_shift/su_max 0.000
_refine_ls_shift/su_mean 0.000
_refine_ls_structure_factor_coef Fsqd
_refine_ls_weighting_details 'calc w = 1/[\s^2^(Fo^2^)+(0.0554P)^2^] where P=(Fo^2^+2Fc^2^)/3'
_refine_ls_weighting_scheme calc
_refine_ls_wR_factor_gt 0.0894
_refine_ls_wR_factor_ref 0.0983
_reflns_number_gt 2009
_reflns_number_total 3296
_reflns_threshold_expression I>2\s(I)
_cod_data_source_file lh2326.cif
_cod_data_source_block I
_cod_database_code 2212955
_cod_database_fobs_code 2212955

loop_
_symmetry_equiv_pos_as_xyz
'x, y, z'
'-x+1/2, -y, z+1/2'
'-x, y+1/2, -z+1/2'
'x+1/2, -y+1/2, -z'
'-x, -y, -z'
'x-1/2, y, -z-1/2'
'x, -y-1/2, z-1/2'
'-x-1/2, y-1/2, z'

loop_
_atom_site_type_symbol
_atom_site_label
_atom_site_fract_x
_atom_site_fract_y
_atom_site_fract_z
_atom_site_U_iso_or_equiv
_atom_site_adp_type
_atom_site_calc_flag
_atom_site_refinement_flags
_atom_site_occupancy
C C1 0.3580(3) 0.0622(2) 0.06625(8) 0.0402(5) Uani d . 1
C C2 0.4874(4) 0.1246(3) 0.04307(8) 0.0584(7) Uani d . 1
H H2 0.4664 0.1878 0.0195 0.070 Uiso calc R 1
C C3 0.6435(3) 0.0939(3) 0.05454(10) 0.0629(8) Uani d . 1
H H3 0.7297 0.1369 0.0391 0.076 Uiso calc R 1
C C4 0.6761(3) -0.0008(3) 0.08914(10) 0.0608(7) Uani d . 1
H H4 0.7840 -0.0239 0.0963 0.073 Uiso calc R 1
C C5 0.5482(3) -0.0613(2) 0.11306(8) 0.0483(5) Uani d . 1
H H5 0.5704 -0.1249 0.1365 0.058 Uiso calc R 1
C C6 0.3867(2) -0.0280(2) 0.10241(7) 0.0353(4) Uani d . 1
C C7 0.1563(2) -0.0060(2) 0.15370(7) 0.0338(4) Uani d . 1
C C8 0.0300(2) -0.08479(19) 0.18032(6) 0.0317(4) Uani d . 1
C C9 -0.0347(3) -0.2155(2) 0.16750(7) 0.0426(5) Uani d . 1
H H9 0.0002 -0.2604 0.1411 0.051 Uiso calc R 1
C C10 -0.1520(3) -0.2778(2) 0.19473(9) 0.0509(6) Uani d . 1
H H10 -0.1982 -0.3652 0.1868 0.061 Uiso calc R 1
C C11 -0.1994(3) -0.2096(2) 0.23337(8) 0.0494(6) Uani d . 1
H H11 -0.2780 -0.2535 0.2514 0.059 Uiso calc R 1
C C12 -0.0282(3) -0.0243(2) 0.21972(8) 0.0430(5) Uani d . 1
H H12 0.0135 0.0645 0.2280 0.052 Uiso calc R 1
N N1 0.2579(2) -0.08809(17) 0.12826(6) 0.0372(4) Uani d . 1
H H1 0.2436 -0.1792 0.1278 0.045 Uiso calc R 1
N N2 -0.1397(2) -0.0837(2) 0.24680(7) 0.0517(5) Uani d . 1
O O1 0.16414(19) 0.12478(15) 0.15506(6) 0.0476(4) Uani d . 1
Br Br1 0.14114(3) 0.09641(4) 0.045835(9) 0.06657(13) Uani d . 1

loop_
_atom_site_aniso_label
_atom_site_aniso_U_11
_atom_site_aniso_U_22
_atom_site_aniso_U_33
_atom_site_aniso_U_12
_atom_site_aniso_U_13
_atom_site_aniso_U_23
C1 0.0396(11) 0.0404(11) 0.0408(11) 0.0005(9) -0.0004(9) 0.0023(9)
C2 0.0658(17) 0.0604(16) 0.0490(14) -0.0060(13) 0.0119(12) 0.0144(12)
C3 0.0523(16) 0.0702(19) 0.0663(17) -0.0167(14) 0.0201(13) 0.0040(14)
C4 0.0372(12) 0.0708(17) 0.0746(18) 0.0031(12) 0.0039(12) -0.0033(15)
C5 0.0432(13) 0.0471(12) 0.0546(13) 0.0070(10) -0.0005(11) 0.0053(11)
C6 0.0371(11) 0.0277(10) 0.0410(11) -0.0001(8) 0.0038(8) -0.0012(9)
C7 0.0371(10) 0.0237(10) 0.0405(10) 0.0009(8) -0.0024(8) 0.0047(8)
C8 0.0325(9) 0.0245(9) 0.0381(10) 0.0030(8) -0.0023(8) 0.0061(8)
C9 0.0517(12) 0.0331(11) 0.0431(11) -0.0051(10) 0.0112(10) -0.0014(9)
C10 0.0569(14) 0.0357(12) 0.0601(14) -0.0120(11) 0.0140(12) -0.0023(10)
C11 0.0443(12) 0.0458(14) 0.0581(14) -0.0020(10) 0.0154(11) 0.0055(11)
C12 0.0387(11) 0.0366(11) 0.0535(13) 0.0027(9) 0.0026(10) -0.0036(10)
N1 0.0407(9) 0.0222(8) 0.0489(9) -0.0019(7) 0.0068(8) 0.0054(7)
N2 0.0499(12) 0.0504(13) 0.0548(12) 0.0016(9) 0.0131(9) -0.0053(9)
O1 0.0593(10) 0.0225(7) 0.0609(10) -0.0022(7) 0.0105(8) 0.0035(6)
Br1 0.05143(17) 0.0891(3) 0.05920(18) 0.00898(14) -0.00925(12) 0.02202(14)

loop_
_atom_type_symbol
_atom_type_description
_atom_type_scat_dispersion_real
_atom_type_scat_dispersion_imag
_atom_type_scat_source
C C 0.0033 0.0016 'International Tables Vol C Tables 4.2.6.8 and 6.1.1.4'
H H 0.0000 0.0000 'International Tables Vol C Tables 4.2.6.8 and 6.1.1.4'
N N 0.0061 0.0033 'International Tables Vol C Tables 4.2.6.8 and 6.1.1.4'
O O 0.0106 0.0060 'International Tables Vol C Tables 4.2.6.8 and 6.1.1.4'
Br Br -0.2901 2.4595 'International Tables Vol C Tables 4.2.6.8 and 6.1.1.4'

loop_
_geom_angle_atom_site_label_1
_geom_angle_atom_site_label_2
_geom_angle_atom_site_label_3
_geom_angle
C6 C1 C2 120.7(2)
C6 C1 Br1 120.50(16)
C2 C1 Br1 118.76(18)
C3 C2 C1 120.3(2)
C3 C2 H2 119.9
C1 C2 H2 119.9
C2 C3 C4 120.4(2)
C2 C3 H3 119.8
C4 C3 H3 119.8
C3 C4 C5 119.8(2)
C3 C4 H4 120.1
C5 C4 H4 120.1
C4 C5 C6 120.5(2)
C4 C5 H5 119.8
C6 C5 H5 119.8
C1 C6 C5 118.23(19)
C1 C6 N1 122.33(18)
C5 C6 N1 119.43(19)
O1 C7 N1 123.43(18)
O1 C7 C8 120.75(18)
N1 C7 C8 115.81(16)
C12 C8 C9 117.56(19)
C12 C8 C7 118.77(17)
C9 C8 C7 123.66(18)
C10 C9 C8 118.5(2)
C10 C9 H9 120.8
C8 C9 H9 120.8
C11 C10 C9 119.2(2)
C11 C10 H10 120.4
C9 C10 H10 120.4
N2 C11 C10 123.9(2)
N2 C11 H11 118.0
C10 C11 H11 118.0
N2 C12 C8 124.9(2)
N2 C12 H12 117.6
C8 C12 H12 117.6
C7 N1 C6 121.88(16)
C7 N1 H1 119.1
C6 N1 H1 119.1
C12 N2 C11 115.9(2)

loop_
_geom_bond_atom_site_label_1
_geom_bond_atom_site_label_2
_geom_bond_distance
C1 C6 1.382(3)
C1 C2 1.386(3)
C1 Br1 1.895(2)
C2 C3 1.348(4)
C2 H2 0.9300
C3 C4 1.380(4)
C3 H3 0.9300
C4 C5 1.381(3)
C4 H4 0.9300
C5 C6 1.389(3)
C5 H5 0.9300
C6 N1 1.415(3)
C7 O1 1.225(2)
C7 N1 1.357(3)
C7 C8 1.491(3)
C8 C12 1.380(3)
C8 C9 1.384(3)
C9 C10 1.379(3)
C9 H9 0.9300
C10 C11 1.365(3)
C10 H10 0.9300
C11 N2 1.333(3)
C11 H11 0.9300
C12 N2 1.333(3)
C12 H12 0.9300
N1 H1 0.8600

loop_
_geom_hbond_atom_site_label_D
_geom_hbond_atom_site_label_H
_geom_hbond_atom_site_label_A
_geom_hbond_site_symmetry_A
_geom_hbond_distance_DH
_geom_hbond_distance_HA
_geom_hbond_distance_DA
_geom_hbond_angle_DHA
N1 H1 O1 8_655 0.86 2.14 2.870(2) 143

loop_
_geom_torsion_atom_site_label_1
_geom_torsion_atom_site_label_2
_geom_torsion_atom_site_label_3
_geom_torsion_atom_site_label_4
_geom_torsion
C6 C1 C2 C3 2.3(4)
Br1 C1 C2 C3 -175.0(2)
C1 C2 C3 C4 0.7(4)
C2 C3 C4 C5 -2.0(4)
C3 C4 C5 C6 0.3(4)
C2 C1 C6 C5 -3.9(3)
Br1 C1 C6 C5 173.35(17)
C2 C1 C6 N1 176.9(2)
Br1 C1 C6 N1 -5.9(3)
C4 C5 C6 C1 2.6(3)
C4 C5 C6 N1 -178.2(2)
O1 C7 C8 C12 -28.0(3)
N1 C7 C8 C12 152.63(19)
O1 C7 C8 C9 151.2(2)
N1 C7 C8 C9 -28.2(3)
C12 C8 C9 C10 -0.3(3)
C7 C8 C9 C10 -179.5(2)
C8 C9 C10 C11 -0.5(4)
C9 C10 C11 N2 0.5(4)
C9 C8 C12 N2 1.4(3)
C7 C8 C12 N2 -179.4(2)
O1 C7 N1 C6 2.7(3)
C8 C7 N1 C6 -178.00(18)
C1 C6 N1 C7 -65.2(3)
C5 C6 N1 C7 115.6(2)
C8 C12 N2 C11 -1.4(3)
C10 C11 N2 C12 0.5(4)

loop_
_cod_related_entry_id
_cod_related_entry_database
_cod_related_entry_code
1 ChemSpider 246466
